data_4084708
loop_
_publ_author_name
'Liu, Xupeng'
'Xiao, Xu-Qiong'
'Xu, Zheng'
'Yang, Xuemin'
'Li, Zhifang'
'Dong, Zhaowen'
'Yan, Chenting'
'Lai, Guoqiao'
'Kira, Mitsuo'

_publ_section_title
;
 Reactions of an Isolable Dialkylsilylene with Carbon Dioxide and Related
 Heterocumulenes
;
_journal_issue 19
_journal_name_full Organometallics
_journal_page_first 5434
_journal_paper_doi 10.1021/om500736h
_journal_volume 33
_journal_year 2014
_chemical_formula_sum 'C33 H82 O5 Si10'
_chemical_formula_weight 839.89
_chemical_name_systematic
; 
 ? 
;
_space_group_IT_number 15
_symmetry_cell_setting monoclinic
_symmetry_space_group_name_Hall '-C 2yc'
_symmetry_space_group_name_H-M 'C 1 2/c 1'
_atom_sites_solution_hydrogens geom
_atom_sites_solution_primary direct
_atom_sites_solution_secondary difmap
_audit_creation_method SHELXL-97
_cell_angle_alpha 90.00
_cell_angle_beta 93.785(3)
_cell_angle_gamma 90.00
_cell_formula_units_Z 4
_cell_length_a 26.507(3)
_cell_length_b 15.3489(19)
_cell_length_c 12.3982(16)
_cell_measurement_reflns_used 6477
_cell_measurement_temperature 296(2)
_cell_measurement_theta_max 27.47
_cell_measurement_theta_min 2.29
_cell_volume 5033.2(11)
_computing_cell_refinement 'Bruker SAINT'
_computing_data_collection 'Bruker APEX2'
_computing_data_reduction 'Bruker SAINT'
_computing_molecular_graphics 'Bruker SHELXTL'
_computing_publication_material 'Bruker SHELXTL'
_computing_structure_refinement 'SHELXL-97 (Sheldrick, 2008)'
_computing_structure_solution 'SHELXS-97 (Sheldrick, 2008)'
_diffrn_ambient_temperature 296(2)
_diffrn_measured_fraction_theta_full 0.993
_diffrn_measured_fraction_theta_max 0.993
_diffrn_measurement_device_type 'Bruker APEX-II CCD'
_diffrn_measurement_method '\f and \w scans'
_diffrn_radiation_monochromator graphite
_diffrn_radiation_source 'fine-focus sealed tube'
_diffrn_radiation_type MoK\a
_diffrn_radiation_wavelength 0.71073
_diffrn_reflns_av_R_equivalents 0.0276
_diffrn_reflns_av_sigmaI/netI 0.0311
_diffrn_reflns_limit_h_max 32
_diffrn_reflns_limit_h_min -30
_diffrn_reflns_limit_k_max 18
_diffrn_reflns_limit_k_min -16
_diffrn_reflns_limit_l_max 15
_diffrn_reflns_limit_l_min -14
_diffrn_reflns_number 14945
_diffrn_reflns_theta_full 25.50
_diffrn_reflns_theta_max 25.50
_diffrn_reflns_theta_min 1.53
_exptl_absorpt_coefficient_mu 0.293
_exptl_absorpt_correction_T_max 0.9436
_exptl_absorpt_correction_T_min 0.9302
_exptl_absorpt_correction_type multi-scan
_exptl_absorpt_process_details sadabs
_exptl_crystal_colour colorless
_exptl_crystal_density_diffrn 1.108
_exptl_crystal_density_method 'not measured'
_exptl_crystal_description block
_exptl_crystal_F_000 1840
_exptl_crystal_size_max 0.25
_exptl_crystal_size_mid 0.25
_exptl_crystal_size_min 0.20
_refine_diff_density_max 0.478
_refine_diff_density_min -0.301
_refine_diff_density_rms 0.053
_refine_ls_extinction_method none
_refine_ls_goodness_of_fit_ref 1.056
_refine_ls_hydrogen_treatment mixed
_refine_ls_matrix_type full
_refine_ls_number_parameters 234
_refine_ls_number_reflns 4649
_refine_ls_number_restraints 0
_refine_ls_restrained_S_all 1.056
_refine_ls_R_factor_all 0.0627
_refine_ls_R_factor_gt 0.0472
_refine_ls_shift/su_max 0.005
_refine_ls_shift/su_mean 0.000
_refine_ls_structure_factor_coef Fsqd
_refine_ls_weighting_details 'calc w=1/[\s^2^(Fo^2^)+(0.0859P)^2^+4.3821P] where P=(Fo^2^+2Fc^2^)/3'
_refine_ls_weighting_scheme calc
_refine_ls_wR_factor_gt 0.1352
_refine_ls_wR_factor_ref 0.1567
_reflns_number_gt 3630
_reflns_number_total 4649
_reflns_threshold_expression >2sigma(I)
_cod_data_source_file om500736h_si_003.cif
_cod_data_source_block siCO2
_cod_depositor_comments
;
The following automatic conversions were performed:

'_symmetry_cell_setting' value 'Monoclinic' changed to 'monoclinic'
according to
/usr/data/users/saulius/crontab/automatic-downloads/current/ACS/lib/dictionaries/cif_core.dic
dictionary named 'cif_core.dic' version 2.4.2 from 2011-04-26.

Automatic conversion script
Id: cif_fix_values 2827 2014-09-09 07:05:25Z andrius 
;
_cod_original_cell_volume 5033.3(11)
_cod_original_sg_symbol_H-M C2/c
_cod_database_code 4084708

loop_
_symmetry_equiv_pos_as_xyz
'x, y, z'
'-x, y, -z+1/2'
'x+1/2, y+1/2, z'
'-x+1/2, y+1/2, -z+1/2'
'-x, -y, -z'
'x, -y, z-1/2'
'-x+1/2, -y+1/2, -z'
'x+1/2, -y+1/2, z-1/2'

loop_
_atom_site_label
_atom_site_type_symbol
_atom_site_fract_x
_atom_site_fract_y
_atom_site_fract_z
_atom_site_U_iso_or_equiv
_atom_site_adp_type
_atom_site_occupancy
_atom_site_symmetry_multiplicity
_atom_site_calc_flag
_atom_site_refinement_flags
Si1 Si 0.09875(2) 0.22441(4) 0.31668(5) 0.03808(19) Uani 1 1 d .
Si2 Si 0.12157(3) 0.42678(5) 0.27128(6) 0.0585(2) Uani 1 1 d .
Si3 Si 0.18147(3) 0.28051(7) 0.16052(7) 0.0680(3) Uani 1 1 d .
Si4 Si 0.14222(4) 0.09773(6) 0.49727(8) 0.0695(3) Uani 1 1 d .
Si5 Si 0.05775(3) 0.22437(6) 0.56042(6) 0.0664(3) Uani 1 1 d .
O1 O 0.10614(10) 0.13410(17) 0.2445(2) 0.0591(6) Uani 1 1 d .
O2 O 0.0000 0.1357(2) 0.2500 0.162(3) Uani 1 2 d S
O3 O 0.03986(6) 0.26075(10) 0.27680(12) 0.0434(4) Uani 1 1 d .
C1 C 0.14581(9) 0.30954(16) 0.28544(18) 0.0448(5) Uani 1 1 d .
C2 C 0.18216(10) 0.30172(19) 0.3905(2) 0.0551(6) Uani 1 1 d .
H2A H 0.2060 0.2546 0.3819 0.066 Uiso 1 1 calc R
H2B H 0.2012 0.3553 0.4012 0.066 Uiso 1 1 calc R
C3 C 0.15200(10) 0.28408(18) 0.4900(2) 0.0546(7) Uani 1 1 d .
H3A H 0.1348 0.3370 0.5098 0.065 Uiso 1 1 calc R
H3B H 0.1750 0.2671 0.5504 0.065 Uiso 1 1 calc R
C4 C 0.11165(9) 0.20911(16) 0.46582(19) 0.0451(5) Uani 1 1 d .
C5 C 0.06821(14) 0.4569(2) 0.3544(3) 0.0844(10) Uani 1 1 d .
H5A H 0.0615 0.5182 0.3471 0.127 Uiso 1 1 calc R
H5B H 0.0770 0.4435 0.4289 0.127 Uiso 1 1 calc R
H5C H 0.0386 0.4247 0.3301 0.127 Uiso 1 1 calc R
C6 C 0.09705(17) 0.4540(3) 0.1315(3) 0.0959(12) Uani 1 1 d .
H6A H 0.0740 0.4095 0.1051 0.144 Uiso 1 1 calc R
H6B H 0.1247 0.4578 0.0855 0.144 Uiso 1 1 calc R
H6C H 0.0797 0.5090 0.1317 0.144 Uiso 1 1 calc R
C7 C 0.17338(17) 0.5063(3) 0.3142(4) 0.1063(14) Uani 1 1 d .
H7A H 0.2029 0.4938 0.2760 0.159 Uiso 1 1 calc R
H7B H 0.1815 0.5009 0.3906 0.159 Uiso 1 1 calc R
H7C H 0.1622 0.5645 0.2980 0.159 Uiso 1 1 calc R
C8 C 0.13809(15) 0.2572(3) 0.0390(3) 0.0901(11) Uani 1 1 d .
H8A H 0.1575 0.2383 -0.0194 0.135 Uiso 1 1 calc R
H8B H 0.1198 0.3091 0.0180 0.135 Uiso 1 1 calc R
H8C H 0.1147 0.2123 0.0559 0.135 Uiso 1 1 calc R
C9 C 0.22537(16) 0.3698(3) 0.1252(3) 0.1122(16) Uani 1 1 d .
H9A H 0.2502 0.3787 0.1840 0.168 Uiso 1 1 calc R
H9B H 0.2065 0.4225 0.1119 0.168 Uiso 1 1 calc R
H9C H 0.2419 0.3540 0.0614 0.168 Uiso 1 1 calc R
C10 C 0.22317(17) 0.1830(3) 0.1827(4) 0.1166(16) Uani 1 1 d .
H10A H 0.2028 0.1329 0.1957 0.175 Uiso 1 1 calc R
H10B H 0.2465 0.1929 0.2441 0.175 Uiso 1 1 calc R
H10C H 0.2416 0.1733 0.1198 0.175 Uiso 1 1 calc R
C11 C 0.20472(14) 0.0817(3) 0.4392(4) 0.1039(14) Uani 1 1 d .
H11A H 0.2274 0.1274 0.4640 0.156 Uiso 1 1 calc R
H11B H 0.2004 0.0832 0.3617 0.156 Uiso 1 1 calc R
H11C H 0.2185 0.0264 0.4621 0.156 Uiso 1 1 calc R
C12 C 0.1572(2) 0.0851(3) 0.6467(4) 0.132(2) Uani 1 1 d .
H12A H 0.1753 0.0316 0.6603 0.198 Uiso 1 1 calc R
H12B H 0.1263 0.0840 0.6830 0.198 Uiso 1 1 calc R
H12C H 0.1776 0.1332 0.6730 0.198 Uiso 1 1 calc R
C13 C 0.10146(17) 0.0042(2) 0.4481(4) 0.1008(13) Uani 1 1 d .
H13A H 0.1176 -0.0264 0.3923 0.151 Uiso 1 1 calc R
H13B H 0.0693 0.0258 0.4197 0.151 Uiso 1 1 calc R
H13C H 0.0966 -0.0348 0.5070 0.151 Uiso 1 1 calc R
C14 C 0.08376(19) 0.2634(3) 0.6960(3) 0.1077(14) Uani 1 1 d .
H14A H 0.1110 0.3034 0.6868 0.162 Uiso 1 1 calc R
H14B H 0.0961 0.2145 0.7384 0.162 Uiso 1 1 calc R
H14C H 0.0576 0.2922 0.7323 0.162 Uiso 1 1 calc R
C15 C 0.0197(2) 0.1246(3) 0.5774(5) 0.138(2) Uani 1 1 d .
H15A H -0.0079 0.1376 0.6211 0.208 Uiso 1 1 calc R
H15B H 0.0406 0.0804 0.6122 0.208 Uiso 1 1 calc R
H15C H 0.0068 0.1041 0.5079 0.208 Uiso 1 1 calc R
C16 C 0.01046(15) 0.3114(3) 0.5201(3) 0.1016(13) Uani 1 1 d .
H16A H -0.0059 0.2974 0.4509 0.152 Uiso 1 1 calc R
H16B H 0.0274 0.3664 0.5158 0.152 Uiso 1 1 calc R
H16C H -0.0143 0.3149 0.5730 0.152 Uiso 1 1 calc R
C17 C 0.0000 0.2137(2) 0.2500 0.0520(9) Uani 1 2 d S
H1 H 0.0897(11) 0.115(2) 0.236(3) 0.030(10) Uiso 1 1 d .

loop_
_atom_site_aniso_label
_atom_site_aniso_U_11
_atom_site_aniso_U_22
_atom_site_aniso_U_33
_atom_site_aniso_U_23
_atom_site_aniso_U_13
_atom_site_aniso_U_12
Si1 0.0335(3) 0.0378(4) 0.0419(3) -0.0025(2) -0.0052(2) -0.0021(2)
Si2 0.0731(5) 0.0442(4) 0.0568(4) 0.0037(3) -0.0064(4) -0.0116(4)
Si3 0.0555(5) 0.0913(7) 0.0587(5) -0.0050(4) 0.0140(4) -0.0082(4)
Si4 0.0744(6) 0.0515(5) 0.0788(6) 0.0173(4) -0.0236(4) -0.0027(4)
Si5 0.0708(5) 0.0778(6) 0.0517(4) 0.0012(4) 0.0116(4) -0.0190(4)
O1 0.0477(13) 0.0549(14) 0.0738(14) -0.0124(10) -0.0032(11) 0.0057(11)
O2 0.0512(19) 0.048(2) 0.379(9) 0.000 -0.053(3) 0.000
O3 0.0371(8) 0.0426(9) 0.0487(9) -0.0056(7) -0.0102(7) -0.0007(7)
C1 0.0409(12) 0.0502(14) 0.0425(12) 0.0020(10) -0.0041(9) -0.0090(10)
C2 0.0423(13) 0.0636(17) 0.0576(15) 0.0049(12) -0.0095(11) -0.0158(12)
C3 0.0546(15) 0.0599(16) 0.0468(13) 0.0031(11) -0.0146(11) -0.0184(12)
C4 0.0453(13) 0.0450(13) 0.0436(12) 0.0044(10) -0.0081(10) -0.0114(10)
C5 0.100(3) 0.0580(19) 0.096(2) -0.0151(17) 0.007(2) 0.0079(18)
C6 0.128(3) 0.080(2) 0.078(2) 0.0213(19) -0.012(2) 0.011(2)
C7 0.122(3) 0.068(2) 0.126(3) -0.001(2) -0.016(3) -0.043(2)
C8 0.093(3) 0.118(3) 0.0598(18) -0.0230(19) 0.0131(17) -0.018(2)
C9 0.093(3) 0.162(4) 0.085(3) 0.001(3) 0.031(2) -0.050(3)
C10 0.095(3) 0.146(4) 0.113(3) -0.008(3) 0.037(3) 0.040(3)
C11 0.073(2) 0.079(3) 0.156(4) 0.016(2) -0.023(2) 0.0250(19)
C12 0.191(5) 0.095(3) 0.102(3) 0.038(3) -0.055(3) 0.015(3)
C13 0.117(3) 0.051(2) 0.132(3) 0.008(2) -0.012(3) -0.013(2)
C14 0.139(4) 0.132(4) 0.0521(19) -0.007(2) 0.008(2) -0.018(3)
C15 0.135(4) 0.128(4) 0.161(5) -0.024(3) 0.076(4) -0.069(3)
C16 0.087(3) 0.140(4) 0.081(2) -0.008(2) 0.026(2) 0.018(3)
C17 0.0384(18) 0.0395(19) 0.076(2) 0.000 -0.0078(16) 0.000

loop_
_atom_type_symbol
_atom_type_description
_atom_type_scat_dispersion_real
_atom_type_scat_dispersion_imag
_atom_type_scat_source
C C 0.0033 0.0016 'International Tables Vol C Tables 4.2.6.8 and 6.1.1.4'
H H 0.0000 0.0000 'International Tables Vol C Tables 4.2.6.8 and 6.1.1.4'
O O 0.0106 0.0060 'International Tables Vol C Tables 4.2.6.8 and 6.1.1.4'
Si Si 0.0817 0.0704 'International Tables Vol C Tables 4.2.6.8 and 6.1.1.4'

loop_
_geom_angle_atom_site_label_1
_geom_angle_atom_site_label_2
_geom_angle_atom_site_label_3
_geom_angle
_geom_angle_site_symmetry_1
_geom_angle_site_symmetry_3
O1 Si1 O3 104.76(10) . .
O1 Si1 C1 111.53(13) . .
O3 Si1 C1 108.88(10) . .
O1 Si1 C4 113.90(12) . .
O3 Si1 C4 115.62(10) . .
C1 Si1 C4 102.23(10) . .
C6 Si2 C5 103.22(19) . .
C6 Si2 C7 108.72(19) . .
C5 Si2 C7 104.37(19) . .
C6 Si2 C1 113.06(15) . .
C5 Si2 C1 116.44(14) . .
C7 Si2 C1 110.37(17) . .
C9 Si3 C8 108.09(19) . .
C9 Si3 C10 104.5(2) . .
C8 Si3 C10 107.0(2) . .
C9 Si3 C1 111.52(16) . .
C8 Si3 C1 112.67(14) . .
C10 Si3 C1 112.63(16) . .
C11 Si4 C13 106.3(2) . .
C11 Si4 C12 103.4(2) . .
C13 Si4 C12 108.7(2) . .
C11 Si4 C4 114.36(15) . .
C13 Si4 C4 112.91(15) . .
C12 Si4 C4 110.56(18) . .
C15 Si5 C14 109.4(2) . .
C15 Si5 C16 105.1(2) . .
C14 Si5 C16 102.2(2) . .
C15 Si5 C4 113.61(18) . .
C14 Si5 C4 110.02(17) . .
C16 Si5 C4 115.76(14) . .
C17 O3 Si1 127.24(17) . .
C2 C1 Si1 98.98(15) . .
C2 C1 Si2 109.34(17) . .
Si1 C1 Si2 116.91(13) . .
C2 C1 Si3 110.07(17) . .
Si1 C1 Si3 112.14(13) . .
Si2 C1 Si3 108.92(12) . .
C3 C2 C1 110.8(2) . .
C2 C3 C4 110.9(2) . .
C3 C4 Si1 99.93(15) . .
C3 C4 Si4 109.70(17) . .
Si1 C4 Si4 111.04(13) . .
C3 C4 Si5 108.40(17) . .
Si1 C4 Si5 119.52(13) . .
Si4 C4 Si5 107.77(12) . .
O2 C17 O3 123.61(15) . 2
O2 C17 O3 123.60(15) . .
O3 C17 O3 112.8(3) 2 .

loop_
_geom_bond_atom_site_label_1
_geom_bond_atom_site_label_2
_geom_bond_distance
_geom_bond_site_symmetry_2
Si1 O1 1.668(2) .
Si1 O3 1.7002(16) .
Si1 C1 1.865(2) .
Si1 C4 1.873(2) .
Si2 C6 1.858(3) .
Si2 C5 1.863(4) .
Si2 C7 1.887(3) .
Si2 C1 1.915(3) .
Si3 C9 1.868(4) .
Si3 C8 1.869(4) .
Si3 C10 1.870(5) .
Si3 C1 1.919(3) .
Si4 C11 1.866(4) .
Si4 C13 1.875(4) .
Si4 C12 1.878(4) .
Si4 C4 1.921(3) .
Si5 C15 1.853(4) .
Si5 C14 1.872(4) .
Si5 C16 1.877(4) .
Si5 C4 1.922(3) .
O2 C17 1.198(5) .
O3 C17 1.304(2) .
C1 C2 1.573(3) .
C2 C3 1.537(4) .
C3 C4 1.586(3) .
C17 O3 1.304(2) 2
